data_7015337
loop_
_publ_author_name
'Zhang, Ai-Jiang'
'Wang, Ya-Wen'
'Dou, Wei'
'Dong, Ming'
'Zhang, Yan-Ling'
'Tang, Yu'
'Liu, Wei-Sheng'
'Peng, Yu'

_publ_section_title
;
 Synthesis, crystal structures, luminescent and magnetic properties of
 homodinuclear lanthanide complexes with a flexible tripodal
 carboxylate ligand.
;
_journal_issue 12
_journal_name_full 'Dalton transactions (Cambridge, England : 2003)'
_journal_page_first 2844
_journal_page_last 2851
_journal_paper_doi 10.1039/c0dt01514h
_journal_volume 40
_journal_year 2011
_chemical_formula_sum 'C100 H92 Eu2 N6 O26 S2'
_chemical_formula_weight 2161.86
_chemical_name_systematic
;
?
;
_space_group_IT_number 14
_symmetry_cell_setting monoclinic
_symmetry_space_group_name_Hall '-P 2yn'
_symmetry_space_group_name_H-M 'P 1 21/n 1'
_atom_sites_solution_hydrogens geom
_atom_sites_solution_primary direct
_atom_sites_solution_secondary difmap
_audit_creation_method SHELXL-97
_cell_angle_alpha 90.00
_cell_angle_beta 104.9390(10)
_cell_angle_gamma 90.00
_cell_formula_units_Z 2
_cell_length_a 13.2797(10)
_cell_length_b 27.072(2)
_cell_length_c 16.6564(13)
_cell_measurement_reflns_used 8025
_cell_measurement_temperature 296(2)
_cell_measurement_theta_max 23.50
_cell_measurement_theta_min 2.19
_cell_volume 5785.7(8)
_computing_cell_refinement 'Bruker SMART'
_computing_data_collection 'Bruker SMART'
_computing_data_reduction 'Bruker SAINT'
_computing_molecular_graphics 'Bruker SHELXTL'
_computing_publication_material 'Bruker SHELXTL'
_computing_structure_refinement 'SHELXL-97 (Sheldrick, 1997)'
_computing_structure_solution 'SHELXS-97 (Sheldrick, 1990)'
_diffrn_ambient_temperature 296(2)
_diffrn_measured_fraction_theta_full 0.974
_diffrn_measured_fraction_theta_max 0.974
_diffrn_measurement_device_type 'CCD area detector'
_diffrn_measurement_method 'phi and omega scans'
_diffrn_radiation_monochromator graphite
_diffrn_radiation_source 'fine-focus sealed tube'
_diffrn_radiation_type MoK\a
_diffrn_radiation_wavelength 0.71073
_diffrn_reflns_av_R_equivalents 0.0606
_diffrn_reflns_av_sigmaI/netI 0.0708
_diffrn_reflns_limit_h_max 17
_diffrn_reflns_limit_h_min -17
_diffrn_reflns_limit_k_max 35
_diffrn_reflns_limit_k_min -35
_diffrn_reflns_limit_l_max 22
_diffrn_reflns_limit_l_min -22
_diffrn_reflns_number 50603
_diffrn_reflns_theta_full 28.27
_diffrn_reflns_theta_max 28.27
_diffrn_reflns_theta_min 2.19
_exptl_absorpt_coefficient_mu 1.176
_exptl_absorpt_correction_T_max 0.790
_exptl_absorpt_correction_T_min 0.744
_exptl_absorpt_correction_type multi-scan
_exptl_absorpt_process_details sadabs
_exptl_crystal_colour colorless
_exptl_crystal_density_diffrn 1.241
_exptl_crystal_density_method 'not measured'
_exptl_crystal_description block
_exptl_crystal_F_000 2200
_exptl_crystal_size_max 0.26
_exptl_crystal_size_mid 0.24
_exptl_crystal_size_min 0.20
_platon_squeeze_details
;
;
_refine_diff_density_max 0.755
_refine_diff_density_min -0.497
_refine_diff_density_rms 0.091
_refine_ls_extinction_method none
_refine_ls_goodness_of_fit_ref 1.013
_refine_ls_hydrogen_treatment constr
_refine_ls_matrix_type full
_refine_ls_number_parameters 644
_refine_ls_number_reflns 13989
_refine_ls_number_restraints 136
_refine_ls_restrained_S_all 1.014
_refine_ls_R_factor_all 0.0751
_refine_ls_R_factor_gt 0.0428
_refine_ls_shift/su_max 0.001
_refine_ls_shift/su_mean 0.000
_refine_ls_structure_factor_coef Fsqd
_refine_ls_weighting_details 'calc w=1/[\s^2^(Fo^2^)+(0.0562P)^2^+0.0000P] where P=(Fo^2^+2Fc^2^)/3'
_refine_ls_weighting_scheme calc
_refine_ls_wR_factor_gt 0.1091
_refine_ls_wR_factor_ref 0.1177
_reflns_number_gt 9295
_reflns_number_total 13989
_reflns_threshold_expression >2sigma(I)
_cod_data_source_file c0dt01514h.txt
_cod_data_source_block 3
_cod_depositor_comments
;
The following automatic conversions were performed:
'_symmetry_cell_setting' value 'Monoclinic' changed to 'monoclinic'
according to '/home/saulius/struct/CIF-dictionaries/cif_core.dic'
dictionary named 'cif_core.dic' version 2.4.1 from 2010-06-29.

Automatic conversion script
Id: cif_fix_enum 1555 2011-01-17 13:19:09Z saulius 
;
_cod_original_sg_symbol_H-M P2(1)/n
_cod_database_code 7015337

loop_
_symmetry_equiv_pos_as_xyz
'x, y, z'
'-x+1/2, y+1/2, -z+1/2'
'-x, -y, -z'
'x-1/2, -y-1/2, z-1/2'

loop_
_atom_site_label
_atom_site_type_symbol
_atom_site_fract_x
_atom_site_fract_y
_atom_site_fract_z
_atom_site_U_iso_or_equiv
_atom_site_adp_type
_atom_site_occupancy
_atom_site_symmetry_multiplicity
_atom_site_calc_flag
_atom_site_refinement_flags
_atom_site_disorder_assembly
_atom_site_disorder_group
C49A C 0.4873(10) 0.5494(4) 0.4408(10) 0.099(4) Uani 0.578(9) 1 d PDU A 1
H49A H 0.4484 0.5747 0.4592 0.119 Uiso 0.578(9) 1 d PR A 1
H49B H 0.5464 0.5397 0.4842 0.119 Uiso 0.578(9) 1 d PR A 1
H49C H 0.5094 0.5597 0.3932 0.119 Uiso 0.578(9) 1 d PR A 1
C48A C 0.4581(11) 0.4609(4) 0.3919(11) 0.101(3) Uani 0.578(9) 1 d PDU A 1
H48A H 0.4003 0.4376 0.3802 0.122 Uiso 0.578(9) 1 d PR A 1
H48B H 0.5153 0.4466 0.4322 0.122 Uiso 0.578(9) 1 d PR A 1
H48C H 0.4783 0.4666 0.3412 0.122 Uiso 0.578(9) 1 d PR A 1
N3A N 0.4221(7) 0.5052(3) 0.4201(8) 0.070(2) Uani 0.578(9) 1 d PDU A 1
N3B N 0.3871(11) 0.5078(4) 0.3671(10) 0.072(3) Uani 0.422(9) 1 d PDU A 2
C49B C 0.4496(14) 0.5532(6) 0.3771(14) 0.095(4) Uani 0.422(9) 1 d PDU A 2
H48D H 0.4190 0.5784 0.4027 0.115 Uiso 0.422(9) 1 d PR A 2
H49E H 0.5160 0.5444 0.4117 0.115 Uiso 0.422(9) 1 d PR A 2
H49F H 0.4560 0.5644 0.3237 0.115 Uiso 0.422(9) 1 d PR A 2
C48B C 0.4169(14) 0.4661(5) 0.3273(12) 0.082(4) Uani 0.422(9) 1 d PDU A 2
H49D H 0.3654 0.4398 0.3224 0.099 Uiso 0.422(9) 1 d PR A 2
H48E H 0.4824 0.4538 0.3594 0.099 Uiso 0.422(9) 1 d PR A 2
H48F H 0.4224 0.4748 0.2724 0.099 Uiso 0.422(9) 1 d PR A 2
Eu1 Eu 0.097525(15) 0.458060(7) 0.450711(12) 0.02815(7) Uani 1 1 d . . .
C1 C -0.7222(4) 0.3166(2) 0.3714(4) 0.0800(19) Uani 1 1 d . . .
H1A H -0.7365 0.2967 0.3221 0.120 Uiso 1 1 calc R . .
H1B H -0.7203 0.3508 0.3564 0.120 Uiso 1 1 calc R . .
H1C H -0.7759 0.3117 0.3996 0.120 Uiso 1 1 calc R . .
C2 C -0.6183(4) 0.3020(2) 0.4279(3) 0.0548(13) Uani 1 1 d . . .
C3 C -0.5676(4) 0.2590(2) 0.4179(4) 0.0699(16) Uani 1 1 d . . .
H3 H -0.5974 0.2385 0.3734 0.084 Uiso 1 1 calc R . .
C4 C -0.4743(4) 0.24538(19) 0.4713(4) 0.0611(15) Uani 1 1 d . . .
H4 H -0.4417 0.2161 0.4632 0.073 Uiso 1 1 calc R . .
C5 C -0.4303(3) 0.27593(16) 0.5371(3) 0.0409(10) Uani 1 1 d . . .
C6 C -0.4785(3) 0.31952(17) 0.5483(3) 0.0451(11) Uani 1 1 d . . .
H6 H -0.4480 0.3404 0.5922 0.054 Uiso 1 1 calc R . .
C7 C -0.5719(4) 0.33191(19) 0.4941(3) 0.0497(12) Uani 1 1 d . . .
H7 H -0.6046 0.3612 0.5022 0.060 Uiso 1 1 calc R . .
C8 C -0.1605(3) 0.31955(15) 0.5856(3) 0.0369(10) Uani 1 1 d . . .
C9 C -0.2069(3) 0.32584(15) 0.4921(3) 0.0395(10) Uani 1 1 d . . .
H9A H -0.1519 0.3324 0.4648 0.047 Uiso 1 1 calc R . .
H9B H -0.2428 0.2959 0.4687 0.047 Uiso 1 1 calc R . .
C10 C -0.3174(3) 0.38043(14) 0.3962(2) 0.0332(9) Uani 1 1 d . . .
C11 C -0.4063(3) 0.35937(15) 0.3492(3) 0.0364(10) Uani 1 1 d . . .
H11 H -0.4396 0.3351 0.3723 0.044 Uiso 1 1 calc R . .
C12 C -0.4487(3) 0.37394(16) 0.2658(3) 0.0369(10) Uani 1 1 d . . .
C13 C -0.5410(4) 0.35345(18) 0.2147(3) 0.0520(12) Uani 1 1 d . . .
H13 H -0.5762 0.3293 0.2364 0.062 Uiso 1 1 calc R . .
C14 C -0.5791(4) 0.3680(2) 0.1357(3) 0.0654(15) Uani 1 1 d . . .
H14 H -0.6396 0.3537 0.1033 0.079 Uiso 1 1 calc R . .
C15 C -0.5289(4) 0.4042(2) 0.1026(3) 0.0738(17) Uani 1 1 d . . .
H15 H -0.5564 0.4145 0.0481 0.089 Uiso 1 1 calc R . .
C16 C -0.4388(4) 0.4252(2) 0.1492(3) 0.0622(15) Uani 1 1 d . . .
H16 H -0.4056 0.4495 0.1260 0.075 Uiso 1 1 calc R . .
C17 C -0.3963(3) 0.41027(16) 0.2317(3) 0.0406(10) Uani 1 1 d . . .
C18 C -0.3037(3) 0.43070(16) 0.2815(3) 0.0403(10) Uani 1 1 d . . .
H18 H -0.2684 0.4542 0.2585 0.048 Uiso 1 1 calc R . .
C19 C -0.2638(3) 0.41722(15) 0.3627(2) 0.0324(9) Uani 1 1 d . . .
C20 C -0.1681(3) 0.44306(14) 0.4145(2) 0.0311(9) Uani 1 1 d . . .
C33 C -0.0704(3) 0.28148(16) 0.6030(3) 0.0487(12) Uani 1 1 d . . .
H33A H -0.0439 0.2763 0.6624 0.058 Uiso 1 1 calc R . .
H33B H -0.0948 0.2501 0.5772 0.058 Uiso 1 1 calc R . .
C34 C 0.1091(3) 0.29085(16) 0.6076(3) 0.0426(11) Uani 1 1 d . . .
C35 C 0.1403(3) 0.25141(17) 0.6607(3) 0.0489(12) Uani 1 1 d . . .
H35 H 0.0906 0.2292 0.6691 0.059 Uiso 1 1 calc R . .
C36 C 0.2464(4) 0.24416(17) 0.7025(3) 0.0487(12) Uani 1 1 d . . .
C37 C 0.2807(4) 0.20500(18) 0.7600(3) 0.0580(15) Uani 1 1 d . . .
H37 H 0.2323 0.1826 0.7702 0.070 Uiso 1 1 calc R . .
C38 C 0.3812(4) 0.1999(2) 0.7995(4) 0.0648(16) Uani 1 1 d . . .
H38 H 0.4016 0.1737 0.8363 0.078 Uiso 1 1 calc R . .
C39 C 0.4565(4) 0.2328(2) 0.7869(3) 0.0644(15) Uani 1 1 d . . .
H39 H 0.5262 0.2289 0.8154 0.077 Uiso 1 1 calc R . .
C40 C 0.4263(4) 0.2711(2) 0.7318(3) 0.0588(14) Uani 1 1 d . . .
H40 H 0.4763 0.2928 0.7223 0.071 Uiso 1 1 calc R . .
C41 C 0.3215(3) 0.27807(16) 0.6896(3) 0.0424(11) Uani 1 1 d . . .
C42 C 0.2866(3) 0.31791(16) 0.6344(3) 0.0414(11) Uani 1 1 d . . .
H42 H 0.3358 0.3403 0.6259 0.050 Uiso 1 1 calc R . .
C43 C 0.1856(3) 0.32522(15) 0.5934(3) 0.0373(10) Uani 1 1 d . . .
C44 C 0.1579(3) 0.36915(15) 0.5366(3) 0.0376(10) Uani 1 1 d . . .
C21 C -0.1196(3) 0.36982(16) 0.6180(3) 0.0412(10) Uani 1 1 d . . .
H21A H -0.0702 0.3814 0.5882 0.049 Uiso 1 1 calc R . .
H21B H -0.1768 0.3932 0.6086 0.049 Uiso 1 1 calc R . .
C22 C 0.0360(3) 0.37824(16) 0.7303(3) 0.0376(10) Uani 1 1 d . . .
C23 C 0.0976(4) 0.34892(18) 0.7893(3) 0.0487(12) Uani 1 1 d . . .
H23 H 0.0682 0.3224 0.8106 0.058 Uiso 1 1 calc R . .
C24 C 0.2051(4) 0.35805(18) 0.8184(3) 0.0474(12) Uani 1 1 d . . .
C25 C 0.2723(5) 0.3283(2) 0.8808(3) 0.0671(16) Uani 1 1 d . . .
H25 H 0.2446 0.3024 0.9050 0.081 Uiso 1 1 calc R . .
C26 C 0.3741(5) 0.3374(3) 0.9045(4) 0.083(2) Uani 1 1 d . . .
H26 H 0.4166 0.3176 0.9450 0.100 Uiso 1 1 calc R . .
C27 C 0.4177(5) 0.3753(3) 0.8705(4) 0.084(2) Uani 1 1 d . . .
H27 H 0.4892 0.3806 0.8881 0.101 Uiso 1 1 calc R . .
C28 C 0.3576(4) 0.4056(2) 0.8110(3) 0.0664(15) Uani 1 1 d . . .
H28 H 0.3880 0.4315 0.7889 0.080 Uiso 1 1 calc R . .
C29 C 0.2494(4) 0.39707(18) 0.7836(3) 0.0474(11) Uani 1 1 d . . .
C30 C 0.1835(3) 0.42674(16) 0.7221(3) 0.0402(10) Uani 1 1 d . . .
H30 H 0.2128 0.4522 0.6982 0.048 Uiso 1 1 calc R . .
C31 C 0.0786(3) 0.41924(14) 0.6965(2) 0.0323(9) Uani 1 1 d . . .
C32 C 0.0132(3) 0.45600(14) 0.6394(2) 0.0321(9) Uani 1 1 d . . .
C45 C -0.0476(7) 0.3595(3) 0.1334(4) 0.134(3) Uani 1 1 d . . .
H45B H -0.0388 0.3243 0.1339 0.201 Uiso 1 1 calc R . .
H45A H -0.0473 0.3722 0.0797 0.201 Uiso 1 1 calc R . .
H45C H -0.1128 0.3674 0.1452 0.201 Uiso 1 1 calc R . .
C46 C 0.1390(7) 0.3808(3) 0.1826(4) 0.112(3) Uani 1 1 d . . .
H46C H 0.1343 0.3874 0.1251 0.168 Uiso 1 1 calc R . .
H46B H 0.1698 0.3489 0.1971 0.168 Uiso 1 1 calc R . .
H46A H 0.1813 0.4056 0.2165 0.168 Uiso 1 1 calc R . .
C47 C 0.0229(5) 0.3999(2) 0.2643(3) 0.0645(15) Uani 1 1 d . . .
H47 H -0.0448 0.4006 0.2703 0.077 Uiso 1 1 calc R . .
C50 C 0.3224(5) 0.5050(2) 0.4212(4) 0.0762(18) Uani 1 1 d U . .
H50B H 0.2915 0.5358 0.4269 0.091 Uiso 0.50 1 d PR A .
H50A H 0.3165 0.5308 0.4579 0.091 Uiso 0.50 1 d PR . .
N1 N -0.2373(3) 0.30488(13) 0.6307(2) 0.0397(8) Uani 1 1 d . . .
H1 H -0.2415 0.3233 0.6718 0.048 Uiso 1 1 calc R . .
N2 N 0.0369(5) 0.38159(17) 0.1960(3) 0.0723(14) Uani 1 1 d . . .
O1 O 0.0922(3) 0.41650(12) 0.3218(2) 0.0518(8) Uani 1 1 d . . .
O2 O 0.2646(2) 0.46990(12) 0.4148(2) 0.0500(8) Uani 1 1 d . A .
O5 O 0.0326(2) 0.46585(9) 0.57082(16) 0.0339(6) Uani 1 1 d . . .
O6 O -0.0580(2) 0.47796(11) 0.66186(18) 0.0418(7) Uani 1 1 d . . .
O3 O 0.2241(2) 0.40348(11) 0.5435(2) 0.0462(8) Uani 1 1 d . . .
O4 O 0.0716(2) 0.37187(11) 0.4843(2) 0.0490(8) Uani 1 1 d . . .
O7 O -0.0849(2) 0.43561(10) 0.39631(18) 0.0385(7) Uani 1 1 d . . .
O8 O -0.1829(2) 0.47206(11) 0.47006(18) 0.0395(7) Uani 1 1 d . . .
O9 O -0.0691(2) 0.36726(12) 0.70574(18) 0.0497(8) Uani 1 1 d . . .
O10 O 0.0081(2) 0.30086(13) 0.5694(2) 0.0580(10) Uani 1 1 d . . .
O11 O -0.2788(2) 0.36663(10) 0.47938(17) 0.0384(7) Uani 1 1 d . . .
O13 O -0.3430(3) 0.24864(14) 0.6874(2) 0.0693(11) Uani 1 1 d . . .
O12 O -0.2680(3) 0.21959(11) 0.5733(3) 0.0651(10) Uani 1 1 d . . .
S1 S -0.31471(9) 0.25796(4) 0.61137(8) 0.0478(3) Uani 1 1 d . . .

loop_
_atom_site_aniso_label
_atom_site_aniso_U_11
_atom_site_aniso_U_22
_atom_site_aniso_U_33
_atom_site_aniso_U_23
_atom_site_aniso_U_13
_atom_site_aniso_U_12
C49A 0.085(6) 0.093(6) 0.117(7) 0.004(6) 0.020(5) -0.009(5)
C48A 0.088(6) 0.096(6) 0.129(7) -0.008(6) 0.044(5) 0.008(5)
N3A 0.058(4) 0.058(4) 0.103(5) -0.004(4) 0.037(4) -0.003(4)
N3B 0.075(5) 0.064(5) 0.095(6) 0.003(5) 0.055(5) -0.012(4)
C49B 0.094(7) 0.089(6) 0.112(7) 0.000(6) 0.042(6) -0.017(6)
C48B 0.082(6) 0.081(6) 0.098(7) -0.012(6) 0.048(5) -0.002(5)
Eu1 0.02890(11) 0.02546(10) 0.03044(11) 0.00065(9) 0.00830(8) -0.00016(9)
C1 0.042(3) 0.100(5) 0.086(4) -0.010(4) -0.006(3) 0.003(3)
C2 0.035(3) 0.067(4) 0.065(3) 0.003(3) 0.016(3) -0.005(2)
C3 0.053(4) 0.071(4) 0.082(4) -0.025(3) 0.011(3) -0.016(3)
C4 0.044(3) 0.044(3) 0.091(4) -0.013(3) 0.010(3) 0.001(2)
C5 0.022(2) 0.038(2) 0.061(3) 0.005(2) 0.009(2) -0.0047(18)
C6 0.041(3) 0.044(3) 0.050(3) 0.003(2) 0.012(2) 0.003(2)
C7 0.039(3) 0.058(3) 0.054(3) 0.005(2) 0.014(2) 0.008(2)
C8 0.030(2) 0.033(2) 0.047(3) 0.0096(19) 0.0078(19) -0.0035(18)
C9 0.040(3) 0.031(2) 0.047(3) 0.0020(19) 0.010(2) 0.0014(19)
C10 0.036(2) 0.030(2) 0.034(2) -0.0031(17) 0.0087(18) 0.0032(17)
C11 0.029(2) 0.034(2) 0.046(3) -0.0002(19) 0.0105(19) -0.0031(17)
C12 0.026(2) 0.038(2) 0.042(2) -0.0092(19) 0.0007(18) 0.0003(18)
C13 0.035(3) 0.055(3) 0.059(3) -0.006(2) -0.001(2) -0.008(2)
C14 0.044(3) 0.072(4) 0.066(4) -0.010(3) -0.012(3) -0.013(3)
C15 0.062(4) 0.096(5) 0.044(3) -0.001(3) -0.019(3) -0.011(3)
C16 0.062(4) 0.070(4) 0.045(3) 0.008(3) -0.004(3) -0.013(3)
C17 0.040(3) 0.039(2) 0.039(2) -0.005(2) 0.003(2) -0.005(2)
C18 0.042(3) 0.036(2) 0.042(3) 0.0005(19) 0.009(2) -0.007(2)
C19 0.029(2) 0.035(2) 0.032(2) -0.0054(17) 0.0062(18) -0.0015(17)
C20 0.035(2) 0.027(2) 0.028(2) 0.0006(16) 0.0037(18) -0.0039(17)
C33 0.032(2) 0.043(3) 0.072(3) 0.022(2) 0.016(2) 0.001(2)
C34 0.034(2) 0.039(2) 0.056(3) 0.012(2) 0.015(2) 0.008(2)
C35 0.032(2) 0.042(3) 0.075(3) 0.023(2) 0.018(2) 0.004(2)
C36 0.041(3) 0.045(3) 0.066(3) 0.023(2) 0.024(2) 0.016(2)
C37 0.042(3) 0.057(3) 0.081(4) 0.035(3) 0.026(3) 0.012(2)
C38 0.053(3) 0.068(4) 0.081(4) 0.040(3) 0.030(3) 0.023(3)
C39 0.039(3) 0.081(4) 0.070(4) 0.030(3) 0.009(3) 0.018(3)
C40 0.040(3) 0.063(3) 0.072(4) 0.024(3) 0.013(3) 0.007(2)
C41 0.034(2) 0.042(3) 0.052(3) 0.017(2) 0.014(2) 0.009(2)
C42 0.036(2) 0.043(3) 0.050(3) 0.014(2) 0.020(2) 0.004(2)
C43 0.036(2) 0.035(2) 0.044(3) 0.0114(19) 0.015(2) 0.0084(18)
C44 0.039(3) 0.032(2) 0.047(3) 0.0061(19) 0.019(2) 0.0072(19)
C21 0.034(2) 0.046(3) 0.036(2) 0.012(2) -0.0056(19) -0.006(2)
C22 0.033(2) 0.041(2) 0.035(2) 0.0046(19) 0.0024(19) -0.0066(19)
C23 0.050(3) 0.048(3) 0.042(3) 0.016(2) 0.000(2) -0.005(2)
C24 0.047(3) 0.051(3) 0.040(3) 0.008(2) 0.001(2) 0.007(2)
C25 0.064(4) 0.076(4) 0.051(3) 0.018(3) -0.005(3) 0.007(3)
C26 0.061(4) 0.099(5) 0.072(4) 0.023(4) -0.013(3) 0.023(4)
C27 0.042(3) 0.120(6) 0.077(4) 0.005(4) -0.009(3) 0.015(4)
C28 0.040(3) 0.089(4) 0.061(3) 0.008(3) -0.002(3) 0.001(3)
C29 0.039(3) 0.055(3) 0.043(3) 0.001(2) 0.001(2) 0.002(2)
C30 0.039(3) 0.042(3) 0.040(2) 0.004(2) 0.009(2) -0.001(2)
C31 0.032(2) 0.032(2) 0.030(2) 0.0016(17) 0.0044(18) 0.0020(17)
C32 0.034(2) 0.027(2) 0.034(2) 0.0020(18) 0.0059(17) -0.0036(18)
C45 0.160(8) 0.169(8) 0.063(5) -0.042(5) 0.011(5) -0.057(7)
C46 0.157(8) 0.120(6) 0.068(5) -0.007(4) 0.046(5) 0.041(6)
C47 0.084(4) 0.060(3) 0.052(3) -0.008(3) 0.023(3) -0.013(3)
C50 0.071(4) 0.061(4) 0.113(5) -0.001(3) 0.052(4) 0.009(3)
N1 0.034(2) 0.040(2) 0.045(2) 0.0085(17) 0.0094(17) -0.0004(16)
N2 0.110(4) 0.064(3) 0.042(3) -0.010(2) 0.019(3) -0.008(3)
O1 0.066(2) 0.0463(19) 0.0459(19) -0.0121(16) 0.0193(18) -0.0016(17)
O2 0.0427(19) 0.050(2) 0.063(2) -0.0005(16) 0.0238(17) -0.0075(15)
O5 0.0373(16) 0.0334(16) 0.0323(15) 0.0059(12) 0.0111(13) -0.0004(12)
O6 0.0494(19) 0.0410(17) 0.0387(17) 0.0083(14) 0.0179(15) 0.0133(15)
O3 0.0350(17) 0.0407(18) 0.064(2) 0.0185(15) 0.0146(15) 0.0024(14)
O4 0.0459(19) 0.0382(17) 0.055(2) 0.0124(15) -0.0007(16) -0.0046(15)
O7 0.0279(16) 0.0364(16) 0.0497(18) -0.0089(14) 0.0073(14) -0.0006(13)
O8 0.0356(17) 0.0442(17) 0.0403(17) -0.0099(13) 0.0127(14) -0.0090(13)
O9 0.0416(18) 0.061(2) 0.0421(18) 0.0173(16) 0.0019(14) -0.0155(16)
O10 0.0268(17) 0.069(2) 0.079(2) 0.0389(19) 0.0154(17) 0.0069(16)
O11 0.0377(17) 0.0386(16) 0.0363(16) 0.0027(13) 0.0052(13) 0.0068(13)
O13 0.050(2) 0.086(3) 0.077(3) 0.039(2) 0.0259(19) 0.0027(19)
O12 0.044(2) 0.0345(18) 0.122(3) 0.0082(19) 0.030(2) 0.0057(15)
S1 0.0327(6) 0.0399(6) 0.0729(8) 0.0199(6) 0.0174(6) 0.0017(5)

loop_
_atom_type_symbol
_atom_type_description
_atom_type_scat_dispersion_real
_atom_type_scat_dispersion_imag
_atom_type_scat_source
C C 0.0033 0.0016 'International Tables Vol C Tables 4.2.6.8 and 6.1.1.4'
H H 0.0000 0.0000 'International Tables Vol C Tables 4.2.6.8 and 6.1.1.4'
N N 0.0061 0.0033 'International Tables Vol C Tables 4.2.6.8 and 6.1.1.4'
O O 0.0106 0.0060 'International Tables Vol C Tables 4.2.6.8 and 6.1.1.4'
Eu Eu -0.1578 3.6682 'International Tables Vol C Tables 4.2.6.8 and 6.1.1.4'
S S 0.1246 0.1234 'International Tables Vol C Tables 4.2.6.8 and 6.1.1.4'

loop_
_geom_angle_atom_site_label_1
_geom_angle_atom_site_label_2
_geom_angle_atom_site_label_3
_geom_angle
_geom_angle_site_symmetry_1
_geom_angle_site_symmetry_3
_geom_angle_publ_flag
N3A C49A H49A 109.1 . . ?
N3A C49A H49B 106.0 . . ?
H49A C49A H49B 111.1 . . ?
N3A C49A H49C 109.5 . . ?
H49A C49A H49C 111.2 . . ?
H49B C49A H49C 109.8 . . ?
N3A C49A H48D 95.0 . . ?
H49A C49A H48D 47.6 . . ?
H49B C49A H48D 155.1 . . ?
H49C C49A H48D 74.4 . . ?
N3A C49A H49E 94.3 . . ?
H49A C49A H49E 142.4 . . ?
H49B C49A H49E 89.0 . . ?
H48D C49A H49E 102.9 . . ?
N3A C48A H48A 107.4 . . ?
N3A C48A H48B 112.6 . . ?
H48A C48A H48B 108.7 . . ?
N3A C48A H48C 110.5 . . ?
H48A C48A H48C 108.3 . . ?
H48B C48A H48C 109.3 . . ?
N3A C48A H49D 106.7 . . ?
H48B C48A H49D 134.7 . . ?
H48C C48A H49D 75.8 . . ?
N3A C48A H48E 136.6 . . ?
H48A C48A H48E 99.2 . . ?
H48B C48A H48E 89.4 . . ?
H49D C48A H48E 76.6 . . ?
C50 N3A C48A 115.1(9) . . ?
C50 N3A C49A 122.1(9) . . ?
C48A N3A C49A 122.7(10) . . ?
C50 N3B C48B 123.3(11) . . ?
C50 N3B C49B 113.4(11) . . ?
C48B N3B C49B 120.2(13) . . ?
N3B C49B H49A 107.1 . . ?
N3B C49B H49C 135.8 . . ?
H49A C49B H49C 81.3 . . ?
N3B C49B H48D 111.0 . . ?
H49C C49B H48D 101.2 . . ?
N3B C49B H49E 105.6 . . ?
H49A C49B H49E 76.6 . . ?
H48D C49B H49E 110.1 . . ?
N3B C49B H49F 110.0 . . ?
H49A C49B H49F 138.3 . . ?
H49C C49B H49F 85.4 . . ?
H48D C49B H49F 109.6 . . ?
H49E C49B H49F 110.4 . . ?
N3B C48B H48A 92.4 . . ?
N3B C48B H48C 103.9 . . ?
H48A C48B H48C 99.4 . . ?
N3B C48B H49D 110.3 . . ?
H48A C48B H49D 49.7 . . ?
H48C C48B H49D 133.4 . . ?
N3B C48B H48E 109.9 . . ?
H48A C48B H48E 71.8 . . ?
H49D C48B H48E 108.1 . . ?
N3B C48B H48F 110.2 . . ?
H48A C48B H48F 154.3 . . ?
H48C C48B H48F 87.0 . . ?
H49D C48B H48F 108.7 . . ?
H48E C48B H48F 109.5 . . ?
O5 Eu1 O1 148.83(10) . . ?
O5 Eu1 O8 72.09(9) . 3_566 ?
O1 Eu1 O8 139.00(10) . 3_566 ?
O5 Eu1 O7 78.09(9) . . ?
O1 Eu1 O7 75.76(11) . . ?
O8 Eu1 O7 132.88(9) 3_566 . ?
O5 Eu1 O4 77.86(10) . . ?
O1 Eu1 O4 77.56(11) . . ?
O8 Eu1 O4 134.16(10) 3_566 . ?
O7 Eu1 O4 70.21(10) . . ?
O5 Eu1 O3 82.09(10) . . ?
O1 Eu1 O3 97.93(11) . . ?
O8 Eu1 O3 88.77(11) 3_566 . ?
O7 Eu1 O3 122.47(10) . . ?
O4 Eu1 O3 52.92(10) . . ?
O5 Eu1 O2 137.39(10) . . ?
O1 Eu1 O2 70.47(11) . . ?
O8 Eu1 O2 72.88(10) 3_566 . ?
O7 Eu1 O2 144.52(11) . . ?
O4 Eu1 O2 111.63(11) . . ?
O3 Eu1 O2 73.66(10) . . ?
O5 Eu1 O6 121.03(9) . 3_566 ?
O1 Eu1 O6 72.75(10) . 3_566 ?
O8 Eu1 O6 81.13(10) 3_566 3_566 ?
O7 Eu1 O6 84.14(10) . 3_566 ?
O4 Eu1 O6 144.69(10) . 3_566 ?
O3 Eu1 O6 149.52(10) . 3_566 ?
O2 Eu1 O6 75.89(10) . 3_566 ?
O5 Eu1 O5 71.38(9) . 3_566 ?
O1 Eu1 O5 111.94(10) . 3_566 ?
O8 Eu1 O5 70.31(9) 3_566 3_566 ?
O7 Eu1 O5 65.96(9) . 3_566 ?
O4 Eu1 O5 130.31(9) . 3_566 ?
O3 Eu1 O5 150.05(9) . 3_566 ?
O2 Eu1 O5 117.52(9) . 3_566 ?
O6 Eu1 O5 50.13(8) 3_566 3_566 ?
O5 Eu1 C44 76.46(10) . . ?
O1 Eu1 C44 89.59(12) . . ?
O8 Eu1 C44 111.14(12) 3_566 . ?
O7 Eu1 C44 95.84(12) . . ?
O4 Eu1 C44 26.39(11) . . ?
O3 Eu1 C44 26.72(11) . . ?
O2 Eu1 C44 94.50(11) . . ?
O6 Eu1 C44 161.83(11) 3_566 . ?
O5 Eu1 C44 145.55(10) 3_566 . ?
O5 Eu1 C32 96.70(10) . 3_566 ?
O1 Eu1 C32 91.06(11) . 3_566 ?
O8 Eu1 C32 76.25(11) 3_566 3_566 ?
O7 Eu1 C32 71.92(10) . 3_566 ?
O4 Eu1 C32 142.06(11) . 3_566 ?
O3 Eu1 C32 164.52(11) . 3_566 ?
O2 Eu1 C32 97.81(11) . 3_566 ?
O6 Eu1 C32 24.92(10) 3_566 3_566 ?
O5 Eu1 C32 25.36(9) 3_566 3_566 ?
C44 Eu1 C32 167.16(12) . 3_566 ?
O5 Eu1 Eu1 37.89(6) . 3_566 ?
O1 Eu1 Eu1 137.76(8) . 3_566 ?
O8 Eu1 Eu1 66.59(7) 3_566 3_566 ?
O7 Eu1 Eu1 67.41(6) . 3_566 ?
O4 Eu1 Eu1 107.26(8) . 3_566 ?
O3 Eu1 Eu1 118.77(7) . 3_566 ?
O2 Eu1 Eu1 136.72(8) . 3_566 ?
O6 Eu1 Eu1 83.38(7) 3_566 3_566 ?
O5 Eu1 Eu1 33.49(6) 3_566 3_566 ?
C44 Eu1 Eu1 113.46(8) . 3_566 ?
C32 Eu1 Eu1 58.82(8) 3_566 3_566 ?
C2 C1 H1A 109.5 . . ?
C2 C1 H1B 109.5 . . ?
H1A C1 H1B 109.5 . . ?
C2 C1 H1C 109.5 . . ?
H1A C1 H1C 109.5 . . ?
H1B C1 H1C 109.5 . . ?
C3 C2 C7 117.5(5) . . ?
C3 C2 C1 122.9(5) . . ?
C7 C2 C1 119.5(5) . . ?
C2 C3 C4 122.4(5) . . ?
C2 C3 H3 118.8 . . ?
C4 C3 H3 118.8 . . ?
C3 C4 C5 118.7(5) . . ?
C3 C4 H4 120.7 . . ?
C5 C4 H4 120.7 . . ?
C4 C5 C6 120.4(4) . . ?
C4 C5 S1 120.2(4) . . ?
C6 C5 S1 119.3(4) . . ?
C7 C6 C5 119.5(5) . . ?
C7 C6 H6 120.3 . . ?
C5 C6 H6 120.3 . . ?
C6 C7 C2 121.6(5) . . ?
C6 C7 H7 119.2 . . ?
C2 C7 H7 119.2 . . ?
N1 C8 C21 107.1(4) . . ?
N1 C8 C9 113.6(3) . . ?
C21 C8 C9 106.0(3) . . ?
N1 C8 C33 109.2(3) . . ?
C21 C8 C33 110.1(4) . . ?
C9 C8 C33 110.7(4) . . ?
O11 C9 C8 108.2(3) . . ?
O11 C9 H9A 110.1 . . ?
C8 C9 H9A 110.1 . . ?
O11 C9 H9B 110.1 . . ?
C8 C9 H9B 110.1 . . ?
H9A C9 H9B 108.4 . . ?
C11 C10 O11 120.0(4) . . ?
C11 C10 C19 121.0(4) . . ?
O11 C10 C19 119.0(4) . . ?
C10 C11 C12 121.0(4) . . ?
C10 C11 H11 119.5 . . ?
C12 C11 H11 119.5 . . ?
C17 C12 C13 118.3(4) . . ?
C17 C12 C11 118.6(4) . . ?
C13 C12 C11 123.1(4) . . ?
C14 C13 C12 121.6(5) . . ?
C14 C13 H13 119.2 . . ?
C12 C13 H13 119.2 . . ?
C13 C14 C15 120.2(5) . . ?
C13 C14 H14 119.9 . . ?
C15 C14 H14 119.9 . . ?
C16 C15 C14 120.6(5) . . ?
C16 C15 H15 119.7 . . ?
C14 C15 H15 119.7 . . ?
C15 C16 C17 120.5(5) . . ?
C15 C16 H16 119.7 . . ?
C17 C16 H16 119.7 . . ?
C16 C17 C12 118.7(4) . . ?
C16 C17 C18 122.3(4) . . ?
C12 C17 C18 119.0(4) . . ?
C19 C18 C17 122.4(4) . . ?
C19 C18 H18 118.8 . . ?
C17 C18 H18 118.8 . . ?
C18 C19 C10 118.0(4) . . ?
C18 C19 C20 119.7(4) . . ?
C10 C19 C20 122.2(4) . . ?
O7 C20 O8 126.7(4) . . ?
O7 C20 C19 117.2(3) . . ?
O8 C20 C19 116.0(4) . . ?
O10 C33 C8 107.1(3) . . ?
O10 C33 H33A 110.3 . . ?
C8 C33 H33A 110.3 . . ?
O10 C33 H33B 110.3 . . ?
C8 C33 H33B 110.3 . . ?
H33A C33 H33B 108.6 . . ?
O10 C34 C35 123.5(4) . . ?
O10 C34 C43 116.6(4) . . ?
C35 C34 C43 119.8(4) . . ?
C34 C35 C36 121.2(4) . . ?
C34 C35 H35 119.4 . . ?
C36 C35 H35 119.4 . . ?
C41 C36 C35 119.2(4) . . ?
C41 C36 C37 118.1(4) . . ?
C35 C36 C37 122.7(4) . . ?
C38 C37 C36 121.0(5) . . ?
C38 C37 H37 119.5 . . ?
C36 C37 H37 119.5 . . ?
C37 C38 C39 121.6(5) . . ?
C37 C38 H38 119.2 . . ?
C39 C38 H38 119.2 . . ?
C40 C39 C38 119.0(5) . . ?
C40 C39 H39 120.5 . . ?
C38 C39 H39 120.5 . . ?
C39 C40 C41 121.1(5) . . ?
C39 C40 H40 119.4 . . ?
C41 C40 H40 119.4 . . ?
C40 C41 C36 119.1(4) . . ?
C40 C41 C42 123.0(4) . . ?
C36 C41 C42 117.9(4) . . ?
C43 C42 C41 123.8(4) . . ?
C43 C42 H42 118.1 . . ?
C41 C42 H42 118.1 . . ?
C42 C43 C34 118.1(4) . . ?
C42 C43 C44 118.9(4) . . ?
C34 C43 C44 123.0(4) . . ?
O4 C44 O3 120.8(4) . . ?
O4 C44 C43 121.1(4) . . ?
O3 C44 C43 118.2(4) . . ?
O4 C44 Eu1 60.3(2) . . ?
O3 C44 Eu1 61.1(2) . . ?
C43 C44 Eu1 171.3(3) . . ?
O9 C21 C8 110.4(3) . . ?
O9 C21 H21A 109.6 . . ?
C8 C21 H21A 109.6 . . ?
O9 C21 H21B 109.6 . . ?
C8 C21 H21B 109.6 . . ?
H21A C21 H21B 108.1 . . ?
C23 C22 O9 117.5(4) . . ?
C23 C22 C31 120.9(4) . . ?
O9 C22 C31 121.6(4) . . ?
C22 C23 C24 121.0(4) . . ?
C22 C23 H23 119.5 . . ?
C24 C23 H23 119.5 . . ?
C29 C24 C23 119.1(4) . . ?
C29 C24 C25 118.3(5) . . ?
C23 C24 C25 122.7(5) . . ?
C26 C25 C24 120.5(6) . . ?
C26 C25 H25 119.8 . . ?
C24 C25 H25 119.8 . . ?
C25 C26 C27 121.4(6) . . ?
C25 C26 H26 119.3 . . ?
C27 C26 H26 119.3 . . ?
C26 C27 C28 121.2(6) . . ?
C26 C27 H27 119.4 . . ?
C28 C27 H27 119.4 . . ?
C27 C28 C29 119.3(6) . . ?
C27 C28 H28 120.4 . . ?
C29 C28 H28 120.4 . . ?
C24 C29 C28 119.4(5) . . ?
C24 C29 C30 118.6(4) . . ?
C28 C29 C30 122.0(5) . . ?
C31 C30 C29 122.2(4) . . ?
C31 C30 H30 118.9 . . ?
C29 C30 H30 118.9 . . ?
C30 C31 C22 118.1(4) . . ?
C30 C31 C32 118.7(4) . . ?
C22 C31 C32 123.0(4) . . ?
O6 C32 O5 121.0(4) . . ?
O6 C32 C31 119.1(3) . . ?
O5 C32 C31 119.8(4) . . ?
O6 C32 Eu1 57.4(2) . 3_566 ?
O5 C32 Eu1 64.1(2) . 3_566 ?
C31 C32 Eu1 169.6(3) . 3_566 ?
N2 C45 H45B 109.5 . . ?
N2 C45 H45A 109.5 . . ?
H45B C45 H45A 109.5 . . ?
N2 C45 H45C 109.5 . . ?
H45B C45 H45C 109.5 . . ?
H45A C45 H45C 109.5 . . ?
N2 C46 H46C 109.5 . . ?
N2 C46 H46B 109.5 . . ?
H46C C46 H46B 109.5 . . ?
N2 C46 H46A 109.5 . . ?
H46C C46 H46A 109.5 . . ?
H46B C46 H46A 109.5 . . ?
O1 C47 N2 125.1(6) . . ?
O1 C47 H47 117.4 . . ?
N2 C47 H47 117.4 . . ?
O2 C50 N3A 127.9(6) . . ?
O2 C50 N3B 117.9(7) . . ?
O2 C50 H50B 114.8 . . ?
N3A C50 H50B 117.3 . . ?
N3B C50 H50B 111.8 . . ?
O2 C50 H50A 118.7 . . ?
N3A C50 H50A 104.8 . . ?
N3B C50 H50A 122.9 . . ?
C8 N1 S1 127.0(3) . . ?
C8 N1 H1 116.5 . . ?
S1 N1 H1 116.5 . . ?
C47 N2 C46 119.9(6) . . ?
C47 N2 C45 121.9(6) . . ?
C46 N2 C45 118.1(6) . . ?
C47 O1 Eu1 135.2(4) . . ?
C50 O2 Eu1 132.2(3) . . ?
C32 O5 Eu1 160.6(3) . . ?
C32 O5 Eu1 90.5(2) . 3_566 ?
Eu1 O5 Eu1 108.62(9) . 3_566 ?
C32 O6 Eu1 97.6(2) . 3_566 ?
C44 O3 Eu1 92.2(3) . . ?
C44 O4 Eu1 93.3(3) . . ?
C20 O7 Eu1 137.3(3) . . ?
C20 O8 Eu1 138.2(3) . 3_566 ?
C22 O9 C21 117.3(3) . . ?
C34 O10 C33 119.0(3) . . ?
C10 O11 C9 114.2(3) . . ?
O13 S1 O12 120.3(2) . . ?
O13 S1 N1 105.1(2) . . ?
O12 S1 N1 109.36(19) . . ?
O13 S1 C5 106.7(2) . . ?
O12 S1 C5 106.5(2) . . ?
N1 S1 C5 108.41(19) . . ?

loop_
_geom_bond_atom_site_label_1
_geom_bond_atom_site_label_2
_geom_bond_distance
_geom_bond_site_symmetry_2
_geom_bond_publ_flag
C49A N3A 1.465(11) . ?
C49A H49A 0.9556 . ?
C49A H49B 0.9561 . ?
C49A H49C 0.9561 . ?
C49A H48D 1.2435 . ?
C49A H49E 0.7024 . ?
C48A N3A 1.415(11) . ?
C48A H48A 0.9732 . ?
C48A H48B 0.9573 . ?
C48A H48C 0.9615 . ?
C48A H48E 0.7239 . ?
N3A C50 1.328(10) . ?
N3B C50 1.398(13) . ?
N3B C48B 1.417(13) . ?
N3B C49B 1.466(14) . ?
C49B H49C 0.7912 . ?
C49B H48D 0.9503 . ?
C49B H49E 0.9512 . ?
C49B H49F 0.9647 . ?
C48B H48A 1.2324 . ?
C48B H48C 0.7883 . ?
C48B H49D 0.9753 . ?
C48B H48E 0.9556 . ?
C48B H48F 0.9659 . ?
Eu1 O5 2.384(3) . ?
Eu1 O1 2.409(3) . ?
Eu1 O8 2.415(3) 3_566 ?
Eu1 O7 2.435(3) . ?
Eu1 O4 2.444(3) . ?
Eu1 O3 2.462(3) . ?
Eu1 O2 2.464(3) . ?
Eu1 O6 2.507(3) 3_566 ?
Eu1 O5 2.653(3) 3_566 ?
Eu1 C44 2.809(4) . ?
Eu1 C32 2.948(4) 3_566 ?
Eu1 Eu1 4.0932(4) 3_566 ?
C1 C2 1.509(7) . ?
C1 H1A 0.9600 . ?
C1 H1B 0.9600 . ?
C1 H1C 0.9600 . ?
C2 C3 1.376(7) . ?
C2 C7 1.378(7) . ?
C3 C4 1.377(7) . ?
C3 H3 0.9300 . ?
C4 C5 1.377(7) . ?
C4 H4 0.9300 . ?
C5 C6 1.377(6) . ?
C5 S1 1.773(4) . ?
C6 C7 1.375(6) . ?
C6 H6 0.9300 . ?
C7 H7 0.9300 . ?
C8 N1 1.469(5) . ?
C8 C21 1.512(6) . ?
C8 C9 1.531(6) . ?
C8 C33 1.548(6) . ?
C9 O11 1.440(5) . ?
C9 H9A 0.9700 . ?
C9 H9B 0.9700 . ?
C10 C11 1.362(5) . ?
C10 O11 1.398(5) . ?
C10 C19 1.420(5) . ?
C11 C12 1.414(6) . ?
C11 H11 0.9300 . ?
C12 C17 1.407(6) . ?
C12 C13 1.413(6) . ?
C13 C14 1.341(7) . ?
C13 H13 0.9300 . ?
C14 C15 1.379(8) . ?
C14 H14 0.9300 . ?
C15 C16 1.369(7) . ?
C15 H15 0.9300 . ?
C16 C17 1.403(6) . ?
C16 H16 0.9300 . ?
C17 C18 1.407(6) . ?
C18 C19 1.368(6) . ?
C18 H18 0.9300 . ?
C19 C20 1.511(5) . ?
C20 O7 1.235(5) . ?
C20 O8 1.266(5) . ?
C33 O10 1.406(5) . ?
C33 H33A 0.9700 . ?
C33 H33B 0.9700 . ?
C34 O10 1.355(5) . ?
C34 C35 1.380(6) . ?
C34 C43 1.442(6) . ?
C35 C36 1.416(6) . ?
C35 H35 0.9300 . ?
C36 C41 1.412(6) . ?
C36 C37 1.422(6) . ?
C37 C38 1.335(7) . ?
C37 H37 0.9300 . ?
C38 C39 1.396(7) . ?
C38 H38 0.9300 . ?
C39 C40 1.375(7) . ?
C39 H39 0.9300 . ?
C40 C41 1.400(6) . ?
C40 H40 0.9300 . ?
C41 C42 1.416(6) . ?
C42 C43 1.353(6) . ?
C42 H42 0.9300 . ?
C43 C44 1.505(6) . ?
C44 O4 1.251(5) . ?
C44 O3 1.264(5) . ?
C21 O9 1.444(5) . ?
C21 H21A 0.9700 . ?
C21 H21B 0.9700 . ?
C22 C23 1.360(6) . ?
C22 O9 1.382(5) . ?
C22 C31 1.426(5) . ?
C23 C24 1.406(6) . ?
C23 H23 0.9300 . ?
C24 C29 1.405(6) . ?
C24 C25 1.432(6) . ?
C25 C26 1.330(8) . ?
C25 H25 0.9300 . ?
C26 C27 1.372(9) . ?
C26 H26 0.9300 . ?
C27 C28 1.373(8) . ?
C27 H27 0.9300 . ?
C28 C29 1.411(7) . ?
C28 H28 0.9300 . ?
C29 C30 1.414(6) . ?
C30 C31 1.362(6) . ?
C30 H30 0.9300 . ?
C31 C32 1.491(5) . ?
C32 O6 1.253(5) . ?
C32 O5 1.263(4) . ?
C32 Eu1 2.948(4) 3_566 ?
C45 N2 1.449(8) . ?
C45 H45B 0.9600 . ?
C45 H45A 0.9600 . ?
C45 H45C 0.9600 . ?
C46 N2 1.430(8) . ?
C46 H46C 0.9600 . ?
C46 H46B 0.9600 . ?
C46 H46A 0.9600 . ?
C47 O1 1.228(6) . ?
C47 N2 1.299(6) . ?
C47 H47 0.9300 . ?
C50 O2 1.208(6) . ?
C50 H50B 0.9444 . ?
C50 H50A 0.9444 . ?
N1 S1 1.613(4) . ?
N1 H1 0.8600 . ?
O5 Eu1 2.653(3) 3_566 ?
O6 Eu1 2.507(3) 3_566 ?
O8 Eu1 2.415(3) 3_566 ?
O13 S1 1.434(3) . ?
O12 S1 1.438(3) . ?

loop_
_platon_squeeze_void_nr
_platon_squeeze_void_average_x
_platon_squeeze_void_average_y
_platon_squeeze_void_average_z
_platon_squeeze_void_volume
_platon_squeeze_void_count_electrons
_platon_squeeze_void_content
1 -0.008 0.000 0.500 745 111 ' '
2 -0.004 0.500 1.000 745 111 ' '
